data_1534533
loop_
_publ_author_name
'Amann, P.'
'Kataev, V.'
'Moeller, A.'

_publ_section_title
;
 Synthesis and characterization of Na11 (Cu O4) (S O4)3
;
_journal_name_full 'Journal of Solid State Chemistry'
_journal_page_first 2889
_journal_page_last 2895
_journal_volume 177
_journal_year 2004
_chemical_formula_sum 'Cu Na11 O16 S3'
_chemical_name_systematic 'Na11 (Cu O4) (S O4)3'
_space_group_IT_number 62
_symmetry_space_group_name_Hall '-P 2ac 2n'
_symmetry_space_group_name_H-M 'P n m a'
_cell_angle_alpha 90
_cell_angle_beta 90
_cell_angle_gamma 90
_cell_formula_units_Z 4
_cell_length_a 16.005
_cell_length_b 7.0172
_cell_length_c 14.8007
_cell_volume 1662.271
_citation_journal_id_ASTM JSSCBI
_cod_data_source_file Amann_JSSCBI_2004_1368.cif
_cod_data_source_block Cu1Na11O16S3
_cod_original_formula_sum 'Cu1 Na11 O16 S3'
_cod_database_code 1534533

loop_
_symmetry_equiv_pos_as_xyz
x,y,z
-x+1/2,-y,z+1/2
x+1/2,-y+1/2,-z+1/2
-x,y+1/2,-z
-x,-y,-z
x-1/2,y,-z-1/2
-x-1/2,y-1/2,z-1/2
x,-y-1/2,z

loop_
_atom_site_label
_atom_site_type_symbol
_atom_site_fract_x
_atom_site_fract_y
_atom_site_fract_z
_atom_site_occupancy
_atom_site_U_iso_or_equiv
O3 O-2 0.3781 0.25 0.362 1 0.0
O8 O-2 0.2044 0.75 0.2973 1 0.0
Na1 Na+1 0.1184 0.75 0.01294 1 0.0
O12 O-2 0.3263 0.9168 0.4967 0.6 0.0
O1 O-2 0.4919 0.25 0.2336 1 0.0
O11 O-2 0.4005 0.75 0.379 1 0.0
O14 O-2 0.4527 0.781 0.5345 0.3 0.0
O9 O-2 0.1247 0.5804 0.1837 1 0.0
Na2 Na+1 0.12737 0.25 0.26342 1 0.0
Na3 Na+1 0.48412 0.0267 0.12161 1 0.0
O5 O-2 0.2022 0.25 0.5501 1 0.0
Na6 Na+1 0.2576 0.0388 0.12255 1 0.0
O2 O-2 0.2608 0.25 0.2396 1 0.0
S1 S+6 0.13265 0.25 0.48379 1 0.0
S3 S+6 0.38465 0.75 0.47747 1 0.0
O13 O-2 0.4389 0.9179 0.5084 0.4 0.0
Na4 Na+1 0.27598 0.0214 0.35254 1 0.0
O7 O-2 0.13816 0.0785 0.4255 1 0.0
O10 O-2 0.054 0.75 0.3038 1 0.0
Na7 Na+1 0.13491 0.75 0.45846 1 0.0
O4 O-2 0.3732 0.25 0.1086 1 0.0
Cu1 Cu+3 0.37585 0.25 0.23564 1 0.0
Na5 Na+1 0.48764 0.0367 0.35295 1 0.0
S2 S+6 0.12661 0.75 0.24287 1 0.0
O6 O-2 0.0514 0.25 0.5302 1 0.0
O15 O-2 0.3057 0.774 0.5035 0.2 0.0
